data_2000611
loop_
_publ_author_name
'Blake, A. J.'
'Cockman, R. W.'
'Ebsworth, E. A. V.'

_publ_section_title
;
 Structure of [IrCl~2~(CO)(PEt~3~)~2~(SOCl)]
;
_journal_issue 9
_journal_name_full 'Acta Crystallographica Section C'
_journal_page_first 1658
_journal_page_last 1660
_journal_paper_doi 10.1107/S0108270192001240
_journal_volume 48
_journal_year 1992
_chemical_formula_sum 'C13 H30 Cl3 Ir O2 P2 S'
_chemical_formula_weight 610.96
_symmetry_cell_setting monoclinic
_symmetry_space_group_name_H-M 'P 1 21/c 1'
_cell_angle_alpha 90
_cell_angle_beta 97.454(15)
_cell_angle_gamma 90
_cell_formula_units_Z 4
_cell_length_a 14.5752(17)
_cell_length_b 9.7304(8)
_cell_length_c 15.163(5)
_cell_volume 2132.3(8)
_diffrn_radiation_type Mo
_diffrn_radiation_wavelength 0.71073
_exptl_absorpt_coefficient_mu 7.09
_exptl_crystal_density_diffrn 1.903
_exptl_crystal_F_000 1192
_cod_data_source_file ha0103.cif
_cod_data_source_block ha0103a
_cod_original_cell_volume 2132
_cod_original_sg_symbol_H-M 'P 2 1/c'
_cod_original_formula_sum 'C13 H30 Cl3 Ir1 O2 P2 S1'
_cod_database_code 2000611

loop_
_atom_site_label
_atom_site_fract_x
_atom_site_fract_y
_atom_site_fract_z
_atom_site_U_iso_or_equiv
Ir .25888(2) -.08396(4) .19221(2) .0361(2)
P(2) .16359(18) .0920(3) .24370(18) .0438(15)
Cl(1) .35738(18) -.0608(3) .33320(18) .0515(16)
Cl(2) .3433(2) .0982(4) .1340(2) .0648(19)
P(1) .36319(19) -.2549(4) .1495(2) .0545(18)
S .1766(2) -.0676(4) .05226(19) .0592(18)
Cl(3) .0497(2) -.1759(5) .0679(3) .085(3)
O(1) .2188(7) -.1410(11) -.0163(5) .078(6)
C(2) .1859(7) -.2261(13) .2331(7) .046(6)
O(2) .1477(6) -.3067(9) .2589(6) .063(6)
C(111) .3076(9) -.4027(12) .0913(8) .059(7)
C(112) .3641(9) -.5219(12) .0760(8) .062(8)
C(121) .4326(11) -.334(2) .2425(13) .135(16)
C(122) .3755(16) -.412(2) .3022(11) .126(16)
C(131) .4327(14) -.173(2) .0628(15) .065(14)
C(132) .5196(16) -.251(3) .0512(17) .089(17)
C(211) .2302(8) .2228(13) .3102(8) .061(8)
C(212) .1753(10) .3368(14) .3458(9) .075(9)
C(221) .0853(8) .1828(12) .1596(8) .056(7)
C(222) .1335(9) .2889(13) .1054(9) .071(9)
C(231) .0826(8) .0238(14) .3152(8) .058(7)
C(232) .1250(9) -.0363(15) .4011(8) .068(8)
C(133) .480(2) -.220(4) .122(2) .051(11)
C(134) .476(3) -.191(5) .028(3) .061(12)
H(1) .2758 -.3671 .0271 ?
H(2) .2546 -.4378 .1296 ?
H(3) .3209 -.5999 .0410 ?
H(4) .3960 -.5623 .1389 ?
H(5) .4172 -.4916 .0364 ?
H(6) .4706 -.2547 .2815 ?
H(7) .4806 -.4042 .2177 ?
H(8) .4204 -.4576 .3568 ?
H(9) .3376 -.4927 .2641 ?
H(10) .3275 -.3432 .3279 ?
H(11) .4160 -.0649 .0627 ?
H(12) .3701 -.2320 .0461 ?
H(13) .5692 -.2970 .0131 ?
H(14) .4825 -.3303 .0813 ?
H(15) .5555 -.1862 .1025 ?
H(11A) .5103 -.1401 .1657 ?
H(12A) .4509 -.2984 .1597 ?
H(13A) .5013 -.1791 -.0360 ?
H(14A) .4698 -.0905 .0569 ?
H(15A) .4097 -.2406 .0184 ?
H(16) .2773 .2689 .2694 ?
H(17) .2691 .1722 .3664 ?
H(18) .2219 .4075 .3838 ?
H(19) .1283 .2940 .3879 ?
H(20) .1365 .3907 .2909 ?
H(21) .0346 .2363 .1927 ?
H(22) .0509 .1079 .1142 ?
H(23) .0826 .3380 .0575 ?
H(24) .1840 .2372 .0711 ?
H(25) .1676 .3656 .1496 ?
H(26) .0420 -.0555 .2786 ?
H(27) .0377 .1067 .3299 ?
H(28) .0710 -.0730 .4376 ?
H(29) .1652 .0413 .4397 ?
H(30) .1695 -.1209 .3885 ?

loop_
_geom_angle_atom_site_label_1
_geom_angle_atom_site_label_2
_geom_angle_atom_site_label_3
_geom_angle
P(2) Ir P(1) 175.67(10)
Cl(1) Ir P(1) 88.78(10)
Cl(2) Ir P(1) 92.30(11)
P(1) Ir S 94.12(11)
P(1) Ir C(2) 89.1(3)
P(2) Ir Cl(1) 87.05(10)
P(2) Ir Cl(2) 86.46(10)
P(2) Ir S 89.79(11)
P(2) Ir C(2) 92.3(3)
Cl(1) Ir Cl(2) 88.99(10)
Cl(1) Ir S 169.49(11)
Cl(1) Ir C(2) 94.1(3)
Cl(2) Ir S 80.81(11)
Cl(2) Ir C(2) 176.6(3)
S Ir C(2) 96.0(3)
Ir P(1) C(111) 114.9(4)
Ir P(1) C(121) 113.4(6)
Ir P(1) C(131) 107.7(7)
Ir P(1) C(133) 124.8(10)
Ir P(2) C(211) 112.9(4)
Ir P(2) C(221) 117.0(4)
Ir P(2) C(231) 112.3(4)
C(111) P(1) C(121) 102.2(7)
C(111) P(1) C(131) 103.6(8)
C(111) P(1) C(133) 113.7(11)
C(121) P(1) C(131) 114.7(9)
C(211) P(2) C(221) 106.7(6)
C(211) P(2) C(231) 105.3(6)
C(221) P(2) C(231) 101.4(6)
Ir S Cl(3) 102.44(17)
Ir S O(1) 113.9(4)
Cl(3) S O(1) 106.5(4)
Ir C(2) O(2) 177.0(10)
P(1) C(111) C(112) 118.7(9)
P(1) C(121) C(122) 112.8(14)
P(1) C(131) C(132) 113.4(16)
P(1) C(133) C(134) 110.(3)
P(2) C(211) C(212) 116.3(9)
P(2) C(221) C(222) 114.1(8)
P(2) C(231) C(232) 115.8(9)

loop_
_geom_bond_atom_site_label_1
_geom_bond_atom_site_label_2
_geom_bond_distance
Ir P(1) 2.399(3)
Ir P(2) 2.398(3)
Ir Cl(1) 2.426(3)
Ir Cl(2) 2.391(3)
Ir S 2.304(3)
Ir C(2) 1.898(11)
P(1) C(111) 1.822(13)
P(1) C(121) 1.798(19)
P(1) C(131) 1.93(2)
P(1) C(133) 1.84(3)
P(2) C(211) 1.823(12)
P(2) C(221) 1.825(12)
P(2) C(231) 1.829(12)
S Cl(3) 2.168(5)
S O(1) 1.462(10)
C(2) O(2) 1.065(14)
C(111) C(112) 1.458(18)
C(121) C(122) 1.51(3)
C(131) C(132) 1.50(3)
C(133) C(134) 1.45(6)
C(211) C(212) 1.507(19)
C(221) C(222) 1.544(18)
C(231) C(232) 1.486(18)
